data_7041962
loop_
_publ_author_name
'Kagesawa, Koichi'
'Nishimura, Yuki'
'Yoshida, Hiroki'
'Breedlove, Brian K.'
'Yamashita, Masahiro'
'Miyasaka, Hitoshi'

_publ_section_title
;
 Slow relaxation of the magnetization observed in an antiferromagnetically
 ordered phase for SCM-based two-dimensional layered compounds.
;
_journal_issue 10
_journal_name_full 'Dalton transactions (Cambridge, England : 2003)'
_journal_page_first 3170
_journal_page_last 3178
_journal_paper_doi 10.1039/c6dt04636c
_journal_volume 46
_journal_year 2017
_chemical_formula_sum 'C37 H38 B F4 Mn2 N4 O7'
_chemical_formula_weight 847.40
_chemical_name_systematic Mn(salen)(C6)(BF4)
_space_group_crystal_system triclinic
_space_group_IT_number 2
_space_group_name_Hall '-P 1'
_space_group_name_H-M_alt 'P -1'
_symmetry_space_group_name_Hall '-P 1'
_symmetry_space_group_name_H-M 'P -1'
_atom_sites_solution_hydrogens geom
_audit_creation_method SHELXL-2014/7
_audit_update_record
;
2016-04-25 deposited with the CCDC.
2017-02-06 downloaded from the CCDC.
;
_cell_angle_alpha 101.3620(8)
_cell_angle_beta 108.3570(8)
_cell_angle_gamma 99.0050(9)
_cell_formula_units_Z 2
_cell_length_a 10.1662(7)
_cell_length_b 13.6138(9)
_cell_length_c 14.2716(10)
_cell_measurement_reflns_used 9437
_cell_measurement_temperature 93
_cell_measurement_theta_max 26.37
_cell_measurement_theta_min 1.56
_cell_volume 1786.5(2)
_computing_cell_refinement 'Bruker SAINT'
_computing_data_collection 'Bruker APEX2'
_computing_data_reduction 'Bruker SAINT'
_computing_molecular_graphics 'Bruker SHELXTL'
_computing_publication_material 'Bruker SHELXTL'
_computing_structure_refinement 'SHELXL-2014/7 (Sheldrick, 2014)'
_computing_structure_solution 'SHELXT 2014/4 (Sheldrick, 2014)'
_diffrn_ambient_temperature 93
_diffrn_detector_area_resol_mean '\w scan'
_diffrn_measured_fraction_theta_full 0.978
_diffrn_measured_fraction_theta_max 0.969
_diffrn_measurement_device_type graphite
_diffrn_measurement_method 'Bruker APEX-II CCD'
_diffrn_radiation_type MoK\a
_diffrn_radiation_wavelength 0.71073
_diffrn_reflns_av_R_equivalents 0.0111
_diffrn_reflns_av_unetI/netI 0.0197
_diffrn_reflns_Laue_measured_fraction_full 0.978
_diffrn_reflns_Laue_measured_fraction_max 0.969
_diffrn_reflns_limit_h_max 12
_diffrn_reflns_limit_h_min -5
_diffrn_reflns_limit_k_max 16
_diffrn_reflns_limit_k_min -17
_diffrn_reflns_limit_l_max 14
_diffrn_reflns_limit_l_min -17
_diffrn_reflns_number 9437
_diffrn_reflns_point_group_measured_fraction_full 0.978
_diffrn_reflns_point_group_measured_fraction_max 0.969
_diffrn_reflns_theta_full 25.242
_diffrn_reflns_theta_max 26.371
_diffrn_reflns_theta_min 1.558
_diffrn_source 'fine-focus sealed tube'
_exptl_absorpt_coefficient_mu 0.785
_exptl_absorpt_correction_T_max 0.870
_exptl_absorpt_correction_T_min 0.720
_exptl_absorpt_correction_type multi-scan
_exptl_absorpt_process_details
;
'SADABS V2014/5 (Bruker AXS Inc.)' 
;
_exptl_crystal_colour black
_exptl_crystal_density_diffrn 1.575
_exptl_crystal_density_method 'Not measured'
_exptl_crystal_description plate
_exptl_crystal_F_000 870
_exptl_crystal_size_max 0.448
_exptl_crystal_size_mid 0.296
_exptl_crystal_size_min 0.182
_refine_diff_density_max 0.738
_refine_diff_density_min -0.438
_refine_diff_density_rms 0.054
_refine_ls_extinction_method none
_refine_ls_goodness_of_fit_ref 1.037
_refine_ls_hydrogen_treatment constr
_refine_ls_matrix_type full
_refine_ls_number_parameters 498
_refine_ls_number_reflns 7079
_refine_ls_number_restraints 159
_refine_ls_restrained_S_all 1.025
_refine_ls_R_factor_all 0.0301
_refine_ls_R_factor_gt 0.0273
_refine_ls_shift/su_max 0.001
_refine_ls_shift/su_mean 0.000
_refine_ls_structure_factor_coef Fsqd
_refine_ls_weighting_details 'w=1/[\s^2^(Fo^2^)+(0.0287P)^2^+1.6466P] where P=(Fo^2^+2Fc^2^)/3'
_refine_ls_weighting_scheme calc
_refine_ls_wR_factor_gt 0.0682
_refine_ls_wR_factor_ref 0.0699
_reflns_Friedel_coverage 0.000
_reflns_number_gt 6527
_reflns_number_total 7079
_reflns_threshold_expression 'I > 2\s(I)'
_cod_data_source_file c6dt04636c2.cif
_cod_data_source_block Mn-salen_C6_BF4
_cod_depositor_comments 'Adding full bibliography for 7041961--7041962.cif.'
_cod_database_code 7041962
_shelx_shelxl_version_number 2014/7
_shelx_space_group_comment
;
The symmetry employed for this shelxl refinement is uniquely defined
by the following loop, which should always be used as a source of
symmetry information in preference to the above space-group names.
They are only intended as comments.
;
_shelx_estimated_absorpt_t_min 0.720
_shelx_estimated_absorpt_t_max 0.870

loop_
_space_group_symop_operation_xyz
'x, y, z'
'-x, -y, -z'

loop_
_atom_site_label
_atom_site_type_symbol
_atom_site_fract_x
_atom_site_fract_y
_atom_site_fract_z
_atom_site_U_iso_or_equiv
_atom_site_adp_type
_atom_site_occupancy
_atom_site_site_symmetry_order
_atom_site_calc_flag
_atom_site_refinement_flags_posn
_atom_site_refinement_flags_adp
Mn1 Mn 0.52532(2) 0.41116(2) 0.41100(2) 0.00962(6) Uani 1 1 d . U
Mn2 Mn 0.48819(2) 0.12290(2) 0.05557(2) 0.01020(6) Uani 1 1 d . U
O3 O 0.59763(11) 0.17622(8) -0.01472(8) 0.0120(2) Uani 1 1 d . U
F3 F 1.00585(12) 0.16283(9) 0.69211(10) 0.0324(3) Uani 1 1 d . U
O2 O 0.37011(11) 0.42291(8) 0.30444(8) 0.0132(2) Uani 1 1 d . U
O4 O 0.61909(11) 0.04601(9) 0.10999(8) 0.0137(2) Uani 1 1 d . U
O1 O 0.60111(11) 0.55609(8) 0.46337(8) 0.0118(2) Uani 1 1 d . U
O6 O 0.65285(11) 0.37975(9) 0.32388(8) 0.0138(2) Uani 1 1 d . U
O5 O 0.55354(12) 0.23845(8) 0.19472(8) 0.0141(2) Uani 1 1 d . U
F4 F 0.88086(15) -0.00437(10) 0.62977(11) 0.0449(3) Uani 1 1 d . U
N1 N 0.44124(14) 0.26361(10) 0.39004(10) 0.0119(3) Uani 1 1 d . U
N4 N 0.34431(13) 0.04561(10) 0.09810(10) 0.0117(3) Uani 1 1 d . U
N3 N 0.31886(13) 0.16488(10) -0.02540(10) 0.0117(3) Uani 1 1 d . U
F1 F 0.92720(14) 0.07636(13) 0.79251(10) 0.0521(4) Uani 1 1 d . U
F2 F 0.76959(14) 0.12123(12) 0.66383(14) 0.0554(4) Uani 1 1 d . U
N2 N 0.67742(14) 0.38810(10) 0.52607(10) 0.0121(3) Uani 1 1 d . U
C1 C 0.24477(16) 0.35735(12) 0.25412(11) 0.0126(3) Uani 1 1 d . U
C32 C 0.56310(17) 0.22443(11) -0.08799(11) 0.0118(3) Uani 1 1 d . U
C31 C 0.67080(17) 0.26416(12) -0.12186(12) 0.0143(3) Uani 1 1 d . U
H31 H 0.7642 0.2545 -0.0931 0.017 Uiso 1 1 calc R U
C29 C 0.50541(18) 0.33130(13) -0.24165(12) 0.0170(3) Uani 1 1 d . U
H29 H 0.4873 0.3691 -0.2918 0.020 Uiso 1 1 calc R U
C24 C 0.19604(16) 0.04066(13) 0.03645(12) 0.0148(3) Uani 1 1 d . U
H24A H 0.1336 0.0314 0.0766 0.018 Uiso 1 1 calc R U
H24B H 0.1612 -0.0179 -0.0255 0.018 Uiso 1 1 calc R U
C16 C 0.74292(16) 0.59615(12) 0.49759(11) 0.0121(3) Uani 1 1 d . U
C34 C 0.66768(17) 0.39071(12) 0.16390(12) 0.0134(3) Uani 1 1 d . U
H34A H 0.6996 0.3464 0.1157 0.016 Uiso 1 1 calc R U
H34B H 0.7473 0.4511 0.2056 0.016 Uiso 1 1 calc R U
C15 C 0.79214(17) 0.69117(12) 0.48200(12) 0.0153(3) Uani 1 1 d . U
H15 H 0.7259 0.7243 0.4449 0.018 Uiso 1 1 calc R U
C10 C 0.80186(17) 0.44869(13) 0.57180(12) 0.0142(3) Uani 1 1 d . U
H10 H 0.8709 0.4276 0.6211 0.017 Uiso 1 1 calc R U
C11 C 0.84316(17) 0.54742(12) 0.55262(11) 0.0136(3) Uani 1 1 d . U
C33 C 0.62348(15) 0.33115(12) 0.23201(11) 0.0112(3) Uani 1 1 d . U
C8 C 0.54453(17) 0.21182(12) 0.44634(12) 0.0157(3) Uani 1 1 d . U
H8A H 0.6031 0.1895 0.4061 0.019 Uiso 1 1 calc R U
H8B H 0.4938 0.1502 0.4587 0.019 Uiso 1 1 calc R U
C20 C 0.67155(19) -0.03409(13) 0.38399(13) 0.0188(3) Uani 1 1 d . U
H20 H 0.6849 -0.0536 0.4461 0.023 Uiso 1 1 calc R U
C30 C 0.64235(18) 0.31711(12) -0.19659(12) 0.0160(3) Uani 1 1 d . U
H30 H 0.7170 0.3443 -0.2177 0.019 Uiso 1 1 calc R U
C25 C 0.19507(16) 0.14202(13) 0.00678(12) 0.0148(3) Uani 1 1 d . U
H25A H 0.1054 0.1359 -0.0500 0.018 Uiso 1 1 calc R U
H25B H 0.2029 0.1979 0.0658 0.018 Uiso 1 1 calc R U
C18 C 0.51688(17) -0.00020(12) 0.23175(12) 0.0130(3) Uani 1 1 d . U
C26 C 0.30741(17) 0.20266(12) -0.10290(12) 0.0129(3) Uani 1 1 d . U
H26 H 0.2153 0.2082 -0.1419 0.015 Uiso 1 1 calc R U
C7 C 0.31213(17) 0.21516(12) 0.33407(12) 0.0140(3) Uani 1 1 d . U
H7 H 0.2820 0.1462 0.3360 0.017 Uiso 1 1 calc R U
C17 C 0.37419(17) 0.00197(12) 0.17184(12) 0.0131(3) Uani 1 1 d . U
H17 H 0.2975 -0.0309 0.1878 0.016 Uiso 1 1 calc R U
C27 C 0.42368(17) 0.23707(12) -0.13485(11) 0.0125(3) Uani 1 1 d . U
C28 C 0.39723(17) 0.28955(12) -0.21223(12) 0.0149(3) Uani 1 1 d . U
H28 H 0.3032 0.2963 -0.2447 0.018 Uiso 1 1 calc R U
C23 C 0.63408(17) 0.02441(11) 0.20026(12) 0.0129(3) Uani 1 1 d . U
C6 C 0.20977(17) 0.25774(12) 0.26862(12) 0.0136(3) Uani 1 1 d . U
C22 C 0.76892(17) 0.02066(12) 0.26337(13) 0.0162(3) Uani 1 1 d . U
H22 H 0.8489 0.0374 0.2438 0.019 Uiso 1 1 calc R U
C14 C 0.93680(18) 0.73753(13) 0.52027(13) 0.0190(3) Uani 1 1 d . U
H14 H 0.9687 0.8017 0.5083 0.023 Uiso 1 1 calc R U
C35 C 0.53764(17) 0.42597(12) 0.10497(12) 0.0142(3) Uani 1 1 d . U
H35A H 0.4583 0.3647 0.0659 0.017 Uiso 1 1 calc R U
H35B H 0.5071 0.4697 0.1545 0.017 Uiso 1 1 calc R U
C9 C 0.63929(18) 0.28839(13) 0.54786(12) 0.0168(3) Uani 1 1 d . U
H9A H 0.5876 0.2950 0.5963 0.020 Uiso 1 1 calc R U
H9B H 0.7263 0.2647 0.5788 0.020 Uiso 1 1 calc R U
C12 C 0.98915(17) 0.59712(13) 0.59223(12) 0.0176(3) Uani 1 1 d . U
H12 H 1.0565 0.5655 0.6306 0.021 Uiso 1 1 calc R U
C21 C 0.78739(18) -0.00724(13) 0.35422(13) 0.0185(3) Uani 1 1 d . U
H21 H 0.8801 -0.0081 0.3967 0.022 Uiso 1 1 calc R U
C13 C 1.03587(18) 0.69094(14) 0.57614(13) 0.0206(4) Uani 1 1 d . U
H13 H 1.1346 0.7235 0.6029 0.025 Uiso 1 1 calc R U
C4 C -0.03305(18) 0.23041(14) 0.15029(13) 0.0207(4) Uani 1 1 d . U
H4 H -0.1274 0.1890 0.1169 0.025 Uiso 1 1 calc R U
C36 C 0.56646(17) 0.48614(12) 0.03153(12) 0.0150(3) Uani 1 1 d . U
H36A H 0.6408 0.5501 0.0710 0.018 Uiso 1 1 calc R U
H36B H 0.6034 0.4444 -0.0150 0.018 Uiso 1 1 calc R U
C2 C 0.14011(18) 0.38896(13) 0.18336(12) 0.0171(3) Uani 1 1 d . U
H2 H 0.1632 0.4537 0.1697 0.021 Uiso 1 1 calc R U
C19 C 0.53745(18) -0.03207(12) 0.32242(12) 0.0162(3) Uani 1 1 d . U
H19 H 0.4578 -0.0524 0.3413 0.019 Uiso 1 1 calc R U
O7 O 0.0059(3) 0.37229(14) 0.77194(15) 0.0641(6) Uani 1 1 d . U
H7A H 0.0148 0.3144 0.7444 0.096 Uiso 1 1 calc R U
C3 C 0.00386(18) 0.32689(14) 0.13333(13) 0.0196(3) Uani 1 1 d . U
H3 H -0.0657 0.3503 0.0867 0.024 Uiso 1 1 calc R U
C5 C 0.06966(18) 0.19648(13) 0.21617(13) 0.0177(3) Uani 1 1 d . U
H5 H 0.0458 0.1302 0.2267 0.021 Uiso 1 1 calc R U
B1 B 0.8945(2) 0.09027(17) 0.69463(16) 0.0238(4) Uani 1 1 d . U
C37 C 0.0337(3) 0.3816(2) 0.8760(2) 0.0484(6) Uani 1 1 d . U
H37A H 0.1361 0.3900 0.9114 0.073 Uiso 1 1 calc R U
H37B H -0.0192 0.3194 0.8846 0.073 Uiso 1 1 calc R U
H37C H 0.0037 0.4418 0.9050 0.073 Uiso 1 1 calc R U

loop_
_atom_site_aniso_label
_atom_site_aniso_U_11
_atom_site_aniso_U_22
_atom_site_aniso_U_33
_atom_site_aniso_U_23
_atom_site_aniso_U_13
_atom_site_aniso_U_12
Mn1 0.00973(12) 0.00886(12) 0.00833(11) 0.00116(9) 0.00141(9) 0.00194(9)
Mn2 0.00950(11) 0.01114(12) 0.01110(12) 0.00376(9) 0.00454(9) 0.00277(9)
O3 0.0119(5) 0.0138(5) 0.0110(5) 0.0038(4) 0.0047(4) 0.0030(4)
F3 0.0256(6) 0.0301(6) 0.0458(7) 0.0149(5) 0.0176(5) 0.0019(5)
O2 0.0110(5) 0.0123(5) 0.0122(5) 0.0024(4) 0.0002(4) 0.0001(4)
O4 0.0137(5) 0.0167(6) 0.0147(5) 0.0077(4) 0.0071(4) 0.0062(4)
O1 0.0088(5) 0.0114(5) 0.0123(5) 0.0008(4) 0.0019(4) 0.0016(4)
O6 0.0124(5) 0.0174(6) 0.0092(5) -0.0003(4) 0.0034(4) 0.0022(4)
O5 0.0172(6) 0.0126(5) 0.0112(5) 0.0023(4) 0.0049(4) 0.0014(4)
F4 0.0430(8) 0.0333(7) 0.0490(8) 0.0048(6) 0.0127(6) -0.0015(6)
N1 0.0151(6) 0.0113(6) 0.0112(6) 0.0027(5) 0.0065(5) 0.0044(5)
N4 0.0111(6) 0.0102(6) 0.0126(6) 0.0001(5) 0.0049(5) 0.0015(5)
N3 0.0110(6) 0.0118(6) 0.0118(6) 0.0008(5) 0.0046(5) 0.0030(5)
F1 0.0379(7) 0.0836(11) 0.0267(7) 0.0226(7) 0.0064(6) -0.0075(7)
F2 0.0293(7) 0.0667(10) 0.0977(12) 0.0549(9) 0.0321(8) 0.0262(7)
N2 0.0150(6) 0.0135(6) 0.0092(6) 0.0021(5) 0.0052(5) 0.0064(5)
C1 0.0112(7) 0.0149(8) 0.0094(7) -0.0014(6) 0.0042(6) 0.0017(6)
C32 0.0156(7) 0.0090(7) 0.0086(7) -0.0006(6) 0.0039(6) 0.0016(6)
C31 0.0133(7) 0.0152(8) 0.0116(7) 0.0009(6) 0.0032(6) 0.0013(6)
C29 0.0249(9) 0.0154(8) 0.0106(7) 0.0034(6) 0.0063(6) 0.0046(7)
C24 0.0100(7) 0.0168(8) 0.0160(8) 0.0025(6) 0.0046(6) 0.0007(6)
C16 0.0106(7) 0.0147(7) 0.0077(7) -0.0019(6) 0.0027(6) 0.0011(6)
C34 0.0145(8) 0.0133(7) 0.0117(7) 0.0029(6) 0.0046(6) 0.0013(6)
C15 0.0154(8) 0.0160(8) 0.0133(7) 0.0020(6) 0.0050(6) 0.0031(6)
C10 0.0141(8) 0.0191(8) 0.0090(7) 0.0008(6) 0.0031(6) 0.0087(6)
C11 0.0132(7) 0.0163(8) 0.0090(7) -0.0011(6) 0.0033(6) 0.0045(6)
C33 0.0080(7) 0.0148(7) 0.0116(7) 0.0048(6) 0.0028(6) 0.0051(6)
C8 0.0194(8) 0.0127(7) 0.0170(8) 0.0059(6) 0.0069(6) 0.0062(6)
C20 0.0269(9) 0.0167(8) 0.0127(7) 0.0044(6) 0.0061(7) 0.0058(7)
C30 0.0197(8) 0.0153(8) 0.0117(7) 0.0013(6) 0.0074(6) -0.0006(6)
C25 0.0111(7) 0.0192(8) 0.0158(8) 0.0046(6) 0.0065(6) 0.0051(6)
C18 0.0166(8) 0.0090(7) 0.0128(7) 0.0003(6) 0.0062(6) 0.0026(6)
C26 0.0129(7) 0.0116(7) 0.0117(7) 0.0002(6) 0.0023(6) 0.0039(6)
C7 0.0180(8) 0.0112(7) 0.0143(7) 0.0012(6) 0.0099(6) 0.0014(6)
C17 0.0152(8) 0.0100(7) 0.0144(7) 0.0001(6) 0.0083(6) 0.0010(6)
C27 0.0152(8) 0.0111(7) 0.0095(7) -0.0004(6) 0.0043(6) 0.0025(6)
C28 0.0173(8) 0.0155(8) 0.0106(7) 0.0015(6) 0.0033(6) 0.0059(6)
C23 0.0172(8) 0.0080(7) 0.0128(7) 0.0019(6) 0.0054(6) 0.0024(6)
C6 0.0137(7) 0.0149(8) 0.0111(7) -0.0011(6) 0.0064(6) 0.0021(6)
C22 0.0148(8) 0.0144(8) 0.0180(8) 0.0041(6) 0.0052(6) 0.0014(6)
C14 0.0173(8) 0.0189(8) 0.0184(8) 0.0010(7) 0.0082(7) -0.0014(7)
C35 0.0173(8) 0.0131(7) 0.0121(7) 0.0041(6) 0.0049(6) 0.0031(6)
C9 0.0219(8) 0.0174(8) 0.0137(8) 0.0076(6) 0.0064(6) 0.0074(7)
C12 0.0124(8) 0.0233(9) 0.0137(8) -0.0007(7) 0.0027(6) 0.0055(7)
C21 0.0178(8) 0.0165(8) 0.0160(8) 0.0033(6) 0.0004(6) 0.0031(6)
C13 0.0107(8) 0.0254(9) 0.0195(8) -0.0026(7) 0.0049(6) -0.0011(7)
C4 0.0127(8) 0.0224(9) 0.0198(8) -0.0044(7) 0.0047(7) -0.0011(7)
C36 0.0195(8) 0.0124(7) 0.0135(7) 0.0044(6) 0.0061(6) 0.0037(6)
C2 0.0162(8) 0.0179(8) 0.0143(8) 0.0021(6) 0.0032(6) 0.0030(6)
C19 0.0225(8) 0.0133(8) 0.0145(8) 0.0024(6) 0.0097(7) 0.0039(6)
O7 0.0927(16) 0.0352(10) 0.0552(12) 0.0183(9) 0.0088(11) 0.0183(10)
C3 0.0140(8) 0.0247(9) 0.0150(8) 0.0001(7) 0.0013(6) 0.0046(7)
C5 0.0170(8) 0.0149(8) 0.0191(8) -0.0015(6) 0.0098(7) -0.0013(6)
B1 0.0166(9) 0.0296(11) 0.0260(10) 0.0130(9) 0.0067(8) 0.0024(8)
C37 0.0279(12) 0.0593(16) 0.0630(16) 0.0268(13) 0.0139(11) 0.0153(11)

loop_
_atom_type_symbol
_atom_type_description
_atom_type_scat_dispersion_real
_atom_type_scat_dispersion_imag
_atom_type_scat_source
C C 0.0033 0.0016 'International Tables Vol C Tables 4.2.6.8 and 6.1.1.4'
H H 0.0000 0.0000 'International Tables Vol C Tables 4.2.6.8 and 6.1.1.4'
B B 0.0013 0.0007 'International Tables Vol C Tables 4.2.6.8 and 6.1.1.4'
N N 0.0061 0.0033 'International Tables Vol C Tables 4.2.6.8 and 6.1.1.4'
O O 0.0106 0.0060 'International Tables Vol C Tables 4.2.6.8 and 6.1.1.4'
F F 0.0171 0.0103 'International Tables Vol C Tables 4.2.6.8 and 6.1.1.4'
Mn Mn 0.3368 0.7283 'International Tables Vol C Tables 4.2.6.8 and 6.1.1.4'

loop_
_geom_angle_atom_site_label_1
_geom_angle_atom_site_label_2
_geom_angle_atom_site_label_3
_geom_angle
_geom_angle_site_symmetry_1
_geom_angle_site_symmetry_3
O2 Mn1 O1 94.20(5) . .
O2 Mn1 N1 92.21(5) . .
O1 Mn1 N1 165.72(5) . .
O2 Mn1 N2 174.51(5) . .
O1 Mn1 N2 89.92(5) . .
N1 Mn1 N2 82.98(5) . .
O2 Mn1 O6 96.56(5) . .
O1 Mn1 O6 98.36(5) . .
N1 Mn1 O6 93.55(5) . .
N2 Mn1 O6 86.41(5) . .
O2 Mn1 O1 91.61(4) . 2_666
O1 Mn1 O1 81.90(4) . 2_666
N1 Mn1 O1 85.19(4) . 2_666
N2 Mn1 O1 85.38(4) . 2_666
O6 Mn1 O1 171.78(4) . 2_666
O3 Mn2 O4 93.19(5) . .
O3 Mn2 N3 91.63(5) . .
O4 Mn2 N3 164.00(5) . .
O3 Mn2 N4 166.71(5) . .
O4 Mn2 N4 90.07(5) . .
N3 Mn2 N4 81.95(5) . .
O3 Mn2 O5 103.43(5) . .
O4 Mn2 O5 93.80(5) . .
N3 Mn2 O5 99.91(5) . .
N4 Mn2 O5 89.19(5) . .
C32 O3 Mn2 129.95(10) . .
C1 O2 Mn1 129.11(10) . .
C23 O4 Mn2 121.55(10) . .
C16 O1 Mn1 120.73(9) . .
C16 O1 Mn1 117.57(9) . 2_666
Mn1 O1 Mn1 98.10(4) . 2_666
C33 O6 Mn1 132.44(10) . .
C33 O5 Mn2 138.23(10) . .
C7 N1 C8 121.90(14) . .
C7 N1 Mn1 125.81(11) . .
C8 N1 Mn1 112.29(10) . .
C17 N4 C24 121.43(13) . .
C17 N4 Mn2 124.57(11) . .
C24 N4 Mn2 113.99(10) . .
C26 N3 C25 120.27(13) . .
C26 N3 Mn2 126.45(11) . .
C25 N3 Mn2 113.16(10) . .
C10 N2 C9 122.25(14) . .
C10 N2 Mn1 124.21(11) . .
C9 N2 Mn1 113.26(10) . .
O2 C1 C2 117.95(14) . .
O2 C1 C6 123.69(14) . .
C2 C1 C6 118.35(14) . .
O3 C32 C31 117.97(14) . .
O3 C32 C27 123.81(14) . .
C31 C32 C27 118.22(14) . .
C30 C31 C32 120.79(15) . .
C30 C31 H31 119.6 . .
C32 C31 H31 119.6 . .
C28 C29 C30 118.97(15) . .
C28 C29 H29 120.5 . .
C30 C29 H29 120.5 . .
N4 C24 C25 106.88(12) . .
N4 C24 H24A 110.3 . .
C25 C24 H24A 110.3 . .
N4 C24 H24B 110.3 . .
C25 C24 H24B 110.3 . .
H24A C24 H24B 108.6 . .
O1 C16 C15 118.75(14) . .
O1 C16 C11 122.24(14) . .
C15 C16 C11 118.95(14) . .
C33 C34 C35 107.31(12) . .
C33 C34 H34A 110.3 . .
C35 C34 H34A 110.3 . .
C33 C34 H34B 110.3 . .
C35 C34 H34B 110.3 . .
H34A C34 H34B 108.5 . .
C14 C15 C16 120.64(15) . .
C14 C15 H15 119.7 . .
C16 C15 H15 119.7 . .
N2 C10 C11 123.83(14) . .
N2 C10 H10 118.1 . .
C11 C10 H10 118.1 . .
C12 C11 C16 119.20(15) . .
C12 C11 C10 118.09(14) . .
C16 C11 C10 122.71(14) . .
O6 C33 O5 123.16(14) . .
O6 C33 C34 117.00(14) . .
O5 C33 C34 119.73(13) . .
N1 C8 C9 107.86(13) . .
N1 C8 H8A 110.1 . .
C9 C8 H8A 110.1 . .
N1 C8 H8B 110.1 . .
C9 C8 H8B 110.1 . .
H8A C8 H8B 108.4 . .
C19 C20 C21 119.31(15) . .
C19 C20 H20 120.3 . .
C21 C20 H20 120.3 . .
C31 C30 C29 121.07(15) . .
C31 C30 H30 119.5 . .
C29 C30 H30 119.5 . .
N3 C25 C24 106.98(12) . .
N3 C25 H25A 110.3 . .
C24 C25 H25A 110.3 . .
N3 C25 H25B 110.3 . .
C24 C25 H25B 110.3 . .
H25A C25 H25B 108.6 . .
C19 C18 C23 119.67(15) . .
C19 C18 C17 118.04(14) . .
C23 C18 C17 122.24(14) . .
N3 C26 C27 124.96(14) . .
N3 C26 H26 117.5 . .
C27 C26 H26 117.5 . .
N1 C7 C6 124.93(15) . .
N1 C7 H7 117.5 . .
C6 C7 H7 117.5 . .
N4 C17 C18 124.04(14) . .
N4 C17 H17 118.0 . .
C18 C17 H17 118.0 . .
C28 C27 C32 119.71(14) . .
C28 C27 C26 117.79(14) . .
C32 C27 C26 122.42(14) . .
C29 C28 C27 121.16(15) . .
C29 C28 H28 119.4 . .
C27 C28 H28 119.4 . .
O4 C23 C22 119.09(14) . .
O4 C23 C18 122.45(14) . .
C22 C23 C18 118.37(14) . .
C5 C6 C1 119.16(15) . .
C5 C6 C7 118.08(15) . .
C1 C6 C7 122.75(14) . .
C21 C22 C23 120.87(15) . .
C21 C22 H22 119.6 . .
C23 C22 H22 119.6 . .
C15 C14 C13 120.73(16) . .
C15 C14 H14 119.6 . .
C13 C14 H14 119.6 . .
C36 C35 C34 113.04(13) . .
C36 C35 H35A 109.0 . .
C34 C35 H35A 109.0 . .
C36 C35 H35B 109.0 . .
C34 C35 H35B 109.0 . .
H35A C35 H35B 107.8 . .
N2 C9 C8 107.20(12) . .
N2 C9 H9A 110.3 . .
C8 C9 H9A 110.3 . .
N2 C9 H9B 110.3 . .
C8 C9 H9B 110.3 . .
H9A C9 H9B 108.5 . .
C13 C12 C11 121.06(16) . .
C13 C12 H12 119.5 . .
C11 C12 H12 119.5 . .
C22 C21 C20 120.81(16) . .
C22 C21 H21 119.6 . .
C20 C21 H21 119.6 . .
C12 C13 C14 119.40(15) . .
C12 C13 H13 120.3 . .
C14 C13 H13 120.3 . .
C5 C4 C3 118.83(15) . .
C5 C4 H4 120.6 . .
C3 C4 H4 120.6 . .
C36 C36 C35 112.20(17) 2_665 .
C36 C36 H36A 109.2 2_665 .
C35 C36 H36A 109.2 . .
C36 C36 H36B 109.2 2_665 .
C35 C36 H36B 109.2 . .
H36A C36 H36B 107.9 . .
C3 C2 C1 120.81(16) . .
C3 C2 H2 119.6 . .
C1 C2 H2 119.6 . .
C20 C19 C18 120.87(15) . .
C20 C19 H19 119.6 . .
C18 C19 H19 119.6 . .
C37 O7 H7A 109.5 . .
C2 C3 C4 121.11(16) . .
C2 C3 H3 119.4 . .
C4 C3 H3 119.4 . .
C4 C5 C6 121.62(16) . .
C4 C5 H5 119.2 . .
C6 C5 H5 119.2 . .
F2 B1 F1 111.73(18) . .
F2 B1 F4 109.40(17) . .
F1 B1 F4 106.69(17) . .
F2 B1 F3 109.99(16) . .
F1 B1 F3 109.46(16) . .
F4 B1 F3 109.49(16) . .
O7 C37 H37A 109.5 . .
O7 C37 H37B 109.5 . .
H37A C37 H37B 109.5 . .
O7 C37 H37C 109.5 . .
H37A C37 H37C 109.5 . .
H37B C37 H37C 109.5 . .

loop_
_geom_bond_atom_site_label_1
_geom_bond_atom_site_label_2
_geom_bond_distance
_geom_bond_site_symmetry_2
Mn1 O2 1.8685(11) .
Mn1 O1 1.9042(11) .
Mn1 N1 1.9798(13) .
Mn1 N2 1.9855(13) .
Mn1 O6 2.0950(11) .
Mn1 O1 2.5261(11) 2_666
Mn2 O3 1.8730(11) .
Mn2 O4 1.8909(11) .
Mn2 N3 1.9851(13) .
Mn2 N4 1.9859(13) .
Mn2 O5 2.1144(11) .
O3 C32 1.3262(19) .
F3 B1 1.396(2) .
O2 C1 1.3233(19) .
O4 C23 1.3449(19) .
O1 C16 1.3490(18) .
O1 Mn1 2.5262(11) 2_666
O6 C33 1.2633(19) .
O5 C33 1.2639(19) .
F4 B1 1.389(3) .
N1 C7 1.287(2) .
N1 C8 1.473(2) .
N4 C17 1.286(2) .
N4 C24 1.4698(19) .
N3 C26 1.290(2) .
N3 C25 1.4796(19) .
F1 B1 1.389(2) .
F2 B1 1.368(2) .
N2 C10 1.284(2) .
N2 C9 1.472(2) .
C1 C2 1.405(2) .
C1 C6 1.419(2) .
C32 C31 1.406(2) .
C32 C27 1.418(2) .
C31 C30 1.384(2) .
C31 H31 0.9500 .
C29 C28 1.378(2) .
C29 C30 1.399(2) .
C29 H29 0.9500 .
C24 C25 1.522(2) .
C24 H24A 0.9900 .
C24 H24B 0.9900 .
C16 C15 1.398(2) .
C16 C11 1.417(2) .
C34 C33 1.509(2) .
C34 C35 1.531(2) .
C34 H34A 0.9900 .
C34 H34B 0.9900 .
C15 C14 1.388(2) .
C15 H15 0.9500 .
C10 C11 1.449(2) .
C10 H10 0.9500 .
C11 C12 1.409(2) .
C8 C9 1.525(2) .
C8 H8A 0.9900 .
C8 H8B 0.9900 .
C20 C19 1.378(2) .
C20 C21 1.394(2) .
C20 H20 0.9500 .
C30 H30 0.9500 .
C25 H25A 0.9900 .
C25 H25B 0.9900 .
C18 C19 1.409(2) .
C18 C23 1.416(2) .
C18 C17 1.442(2) .
C26 C27 1.441(2) .
C26 H26 0.9500 .
C7 C6 1.443(2) .
C7 H7 0.9500 .
C17 H17 0.9500 .
C27 C28 1.409(2) .
C28 H28 0.9500 .
C23 C22 1.398(2) .
C6 C5 1.413(2) .
C22 C21 1.387(2) .
C22 H22 0.9500 .
C14 C13 1.395(3) .
C14 H14 0.9500 .
C35 C36 1.521(2) .
C35 H35A 0.9900 .
C35 H35B 0.9900 .
C9 H9A 0.9900 .
C9 H9B 0.9900 .
C12 C13 1.380(3) .
C12 H12 0.9500 .
C21 H21 0.9500 .
C13 H13 0.9500 .
C4 C5 1.375(3) .
C4 C3 1.397(3) .
C4 H4 0.9500 .
C36 C36 1.518(3) 2_665
C36 H36A 0.9900 .
C36 H36B 0.9900 .
C2 C3 1.384(2) .
C2 H2 0.9500 .
C19 H19 0.9500 .
O7 C37 1.397(3) .
O7 H7A 0.8400 .
C3 H3 0.9500 .
C5 H5 0.9500 .
C37 H37A 0.9800 .
C37 H37B 0.9800 .
C37 H37C 0.9800 .

loop_
_geom_torsion_atom_site_label_1
_geom_torsion_atom_site_label_2
_geom_torsion_atom_site_label_3
_geom_torsion_atom_site_label_4
_geom_torsion
_geom_torsion_site_symmetry_1
_geom_torsion_site_symmetry_4
O4 Mn2 O3 C32 166.10(12) . .
N3 Mn2 O3 C32 1.36(13) . .
N4 Mn2 O3 C32 62.1(3) . .
O5 Mn2 O3 C32 -99.22(12) . .
O1 Mn1 O2 C1 -155.69(13) . .
N1 Mn1 O2 C1 11.54(13) . .
O6 Mn1 O2 C1 105.38(13) . .
O1 Mn1 O2 C1 -73.70(13) 2_666 .
O3 Mn2 O4 C23 151.00(11) . .
N3 Mn2 O4 C23 -101.7(2) . .
N4 Mn2 O4 C23 -41.89(11) . .
O5 Mn2 O4 C23 47.30(11) . .
Mn1 O2 C1 C2 173.80(11) . .
Mn1 O2 C1 C6 -5.4(2) . .
Mn2 O3 C32 C31 174.87(10) . .
Mn2 O3 C32 C27 -5.9(2) . .
O3 C32 C31 C30 -178.67(14) . .
C27 C32 C31 C30 2.1(2) . .
C17 N4 C24 C25 146.36(14) . .
Mn2 N4 C24 C25 -34.28(15) . .
Mn1 O1 C16 C15 144.80(12) . .
Mn1 O1 C16 C15 -95.52(14) 2_666 .
Mn1 O1 C16 C11 -38.04(18) . .
Mn1 O1 C16 C11 81.65(15) 2_666 .
O1 C16 C15 C14 176.88(14) . .
C11 C16 C15 C14 -0.4(2) . .
C9 N2 C10 C11 -179.82(14) . .
Mn1 N2 C10 C11 6.6(2) . .
O1 C16 C11 C12 -175.63(14) . .
C15 C16 C11 C12 1.5(2) . .
O1 C16 C11 C10 3.2(2) . .
C15 C16 C11 C10 -179.59(14) . .
N2 C10 C11 C12 -167.71(15) . .
N2 C10 C11 C16 13.4(2) . .
Mn1 O6 C33 O5 -56.4(2) . .
Mn1 O6 C33 C34 119.76(14) . .
Mn2 O5 C33 O6 -175.44(10) . .
Mn2 O5 C33 C34 8.5(2) . .
C35 C34 C33 O6 -96.76(15) . .
C35 C34 C33 O5 79.55(17) . .
C7 N1 C8 C9 -144.05(15) . .
Mn1 N1 C8 C9 36.25(15) . .
C32 C31 C30 C29 -1.0(2) . .
C28 C29 C30 C31 -1.5(2) . .
C26 N3 C25 C24 139.96(14) . .
Mn2 N3 C25 C24 -36.22(15) . .
N4 C24 C25 N3 43.94(16) . .
C25 N3 C26 C27 173.66(14) . .
Mn2 N3 C26 C27 -10.7(2) . .
C8 N1 C7 C6 -173.21(14) . .
Mn1 N1 C7 C6 6.4(2) . .
C24 N4 C17 C18 176.85(14) . .
Mn2 N4 C17 C18 -2.4(2) . .
C19 C18 C17 N4 167.59(15) . .
C23 C18 C17 N4 -15.0(2) . .
O3 C32 C27 C28 180.00(14) . .
C31 C32 C27 C28 -0.8(2) . .
O3 C32 C27 C26 3.2(2) . .
C31 C32 C27 C26 -177.55(14) . .
N3 C26 C27 C28 -171.33(15) . .
N3 C26 C27 C32 5.5(2) . .
C30 C29 C28 C27 2.8(2) . .
C32 C27 C28 C29 -1.6(2) . .
C26 C27 C28 C29 175.26(15) . .
Mn2 O4 C23 C22 -145.39(12) . .
Mn2 O4 C23 C18 38.06(19) . .
C19 C18 C23 O4 173.69(14) . .
C17 C18 C23 O4 -3.7(2) . .
C19 C18 C23 C22 -2.9(2) . .
C17 C18 C23 C22 179.76(14) . .
O2 C1 C6 C5 175.65(14) . .
C2 C1 C6 C5 -3.5(2) . .
O2 C1 C6 C7 -5.2(2) . .
C2 C1 C6 C7 175.68(14) . .
N1 C7 C6 C5 -176.60(15) . .
N1 C7 C6 C1 4.2(2) . .
O4 C23 C22 C21 -176.19(15) . .
C18 C23 C22 C21 0.5(2) . .
C16 C15 C14 C13 -0.8(2) . .
C33 C34 C35 C36 -179.15(13) . .
C10 N2 C9 C8 -141.62(15) . .
Mn1 N2 C9 C8 32.58(15) . .
N1 C8 C9 N2 -43.48(16) . .
C16 C11 C12 C13 -1.6(2) . .
C10 C11 C12 C13 179.52(15) . .
C23 C22 C21 C20 1.2(3) . .
C19 C20 C21 C22 -0.4(3) . .
C11 C12 C13 C14 0.4(2) . .
C15 C14 C13 C12 0.8(3) . .
C34 C35 C36 C36 175.97(16) . 2_665
O2 C1 C2 C3 -175.61(15) . .
C6 C1 C2 C3 3.6(2) . .
C21 C20 C19 C18 -2.0(2) . .
C23 C18 C19 C20 3.7(2) . .
C17 C18 C19 C20 -178.84(15) . .
C1 C2 C3 C4 -1.1(3) . .
C5 C4 C3 C2 -1.5(3) . .
C3 C4 C5 C6 1.6(2) . .
C1 C6 C5 C4 1.0(2) . .
C7 C6 C5 C4 -178.25(15) . .
